data_7128483
loop_
_publ_author_name
'Dai, Zhen-Yao'
'Wang, Pu-Sheng'
'Gong, Liu-Zhu'

_publ_section_title
;
 Access to chiral \g-butenolides via palladium-catalyzed asymmetric
 allylic C-H alkylation of 1,4-dienes.
;
_journal_issue 55
_journal_name_full 'Chemical communications (Cambridge, England)'
_journal_page_first 6748
_journal_page_last 6751
_journal_paper_doi 10.1039/d1cc02295d
_journal_volume 57
_journal_year 2021
_chemical_absolute_configuration rmad
_chemical_formula_moiety 'C21 H24 O2'
_chemical_formula_sum 'C21 H24 O2'
_chemical_formula_weight 308.40
_space_group_crystal_system orthorhombic
_space_group_IT_number 19
_space_group_name_Hall 'P 2ac 2ab'
_space_group_name_H-M_alt 'P 21 21 21'
_atom_sites_solution_hydrogens geom
_atom_sites_solution_primary dual
_audit_creation_date 2018-12-19
_audit_creation_method
;
Olex2 1.2
(compiled 2018.05.29 svn.r3508 for OlexSys, GUI svn.r5506)
;
_audit_update_record
;
2020-01-17 deposited with the CCDC.	2021-06-10 downloaded from the CCDC.
;
_cell_angle_alpha 90
_cell_angle_beta 90
_cell_angle_gamma 90
_cell_formula_units_Z 4
_cell_length_a 6.5540(3)
_cell_length_b 16.2084(7)
_cell_length_c 16.8478(8)
_cell_measurement_reflns_used 6775
_cell_measurement_temperature 280(2)
_cell_measurement_theta_max 47.012
_cell_measurement_theta_min 3.293
_cell_volume 1789.74(14)
_computing_cell_refinement 'SAINT v8.37A (Bruker, 2015)'
_computing_data_reduction 'SAINT v8.37A (Bruker, 2015)'
_computing_molecular_graphics 'Olex2 (Dolomanov et al., 2009)'
_computing_publication_material 'Olex2 (Dolomanov et al., 2009)'
_computing_structure_refinement 'ShelXL (Sheldrick, 2015)'
_computing_structure_solution 'ShelXT (Sheldrick, 2015)'
_diffrn_ambient_temperature 280.63
_diffrn_measured_fraction_theta_full 0.997
_diffrn_measured_fraction_theta_max 0.997
_diffrn_measurement_device_type 'Bruker APEX-II CCD'
_diffrn_measurement_method '\f and \w scans'
_diffrn_radiation_type GaK\a
_diffrn_radiation_wavelength 1.34139
_diffrn_reflns_av_R_equivalents 0.0519
_diffrn_reflns_av_unetI/netI 0.0337
_diffrn_reflns_Laue_measured_fraction_full 0.997
_diffrn_reflns_Laue_measured_fraction_max 0.997
_diffrn_reflns_limit_h_max 7
_diffrn_reflns_limit_h_min -8
_diffrn_reflns_limit_k_max 19
_diffrn_reflns_limit_k_min -19
_diffrn_reflns_limit_l_max 20
_diffrn_reflns_limit_l_min -20
_diffrn_reflns_number 22461
_diffrn_reflns_point_group_measured_fraction_full 0.998
_diffrn_reflns_point_group_measured_fraction_max 0.998
_diffrn_reflns_theta_full 53.594
_diffrn_reflns_theta_max 54.952
_diffrn_reflns_theta_min 3.292
_diffrn_standards_number 0
_exptl_absorpt_coefficient_mu 0.361
_exptl_absorpt_correction_T_max 0.7508
_exptl_absorpt_correction_T_min 0.6366
_exptl_absorpt_correction_type multi-scan
_exptl_absorpt_process_details
'SADABS-2016/2 (Bruker,2016/2) was used for absorption correction. wR2(int) was 0.1706 before and 0.0592 after correction. The Ratio of minimum to maximum transmission is 0.8479. The \l/2 correction factor is Not present.'
_exptl_crystal_colour colourless
_exptl_crystal_density_diffrn 1.145
_exptl_crystal_description block
_exptl_crystal_F_000 664
_exptl_crystal_size_max 0.06
_exptl_crystal_size_mid 0.05
_exptl_crystal_size_min 0.03
_refine_diff_density_max 0.115
_refine_diff_density_min -0.142
_refine_diff_density_rms 0.037
_refine_ls_abs_structure_details
;
 Flack x determined using 840 quotients [(I+)-(I-)]/[(I+)+(I-)]
 (Parsons, Flack and Wagner, Acta Cryst. B69 (2013) 249-259).
;
_refine_ls_abs_structure_Flack 0.13(14)
_refine_ls_extinction_method none
_refine_ls_goodness_of_fit_ref 1.128
_refine_ls_hydrogen_treatment constr
_refine_ls_matrix_type full
_refine_ls_number_parameters 208
_refine_ls_number_reflns 3392
_refine_ls_number_restraints 0
_refine_ls_restrained_S_all 1.128
_refine_ls_R_factor_all 0.0731
_refine_ls_R_factor_gt 0.0450
_refine_ls_shift/su_max 0.000
_refine_ls_shift/su_mean 0.000
_refine_ls_structure_factor_coef Fsqd
_refine_ls_weighting_details 'w=1/[\s^2^(Fo^2^)+(0.0546P)^2^+0.0437P] where P=(Fo^2^+2Fc^2^)/3'
_refine_ls_weighting_scheme calc
_refine_ls_wR_factor_gt 0.0994
_refine_ls_wR_factor_ref 0.1141
_reflns_Friedel_coverage 0.724
_reflns_Friedel_fraction_full 0.998
_reflns_Friedel_fraction_max 0.998
_reflns_number_gt 2470
_reflns_number_total 3392
_reflns_threshold_expression 'I > 2\s(I)'
_cod_data_source_file d1cc02295d2.cif
_cod_data_source_block 20181219dzr_0m
_cod_depositor_comments 'Adding full bibliography for 7128483--7128484.cif.'
_cod_database_code 7128483
_shelx_shelxl_version_number 2016/6
_shelx_space_group_comment
;
The symmetry employed for this shelxl refinement is uniquely defined
by the following loop, which should always be used as a source of
symmetry information in preference to the above space-group names.
They are only intended as comments.
;
_shelx_estimated_absorpt_t_max 0.989
_shelx_estimated_absorpt_t_min 0.979
_olex2_refinement_description
;
1. Fixed Uiso
 At 1.2 times of:
  All C(H) groups, All C(H,H) groups
2.a Ternary CH refined with riding coordinates:
 C1(H1), C6(H6)
2.b Secondary CH2 refined with riding coordinates:
 C7(H7A,H7B), C8(H8A,H8B), C9(H9A,H9B), C10(H10A,H10B), C11(H11A,H11B)
2.c Aromatic/amide H refined with riding coordinates:
 C3(H3), C4(H4), C12(H12), C13(H13), C14(H14), C17(H17), C18(H18), C19(H19),
 C20(H20), C21(H21)
2.d X=CH2 refined with riding coordinates:
 C15(H15A,H15B)
;
_olex2_submission_special_instructions 'No special instructions were received'

loop_
_space_group_symop_operation_xyz
'x, y, z'
'-x+1/2, -y, z+1/2'
'-x, y+1/2, -z+1/2'
'x+1/2, -y+1/2, -z'

loop_
_atom_site_label
_atom_site_type_symbol
_atom_site_fract_x
_atom_site_fract_y
_atom_site_fract_z
_atom_site_U_iso_or_equiv
_atom_site_adp_type
_atom_site_occupancy
_atom_site_site_symmetry_order
_atom_site_calc_flag
_atom_site_refinement_flags_posn
_atom_site_refinement_flags_adp
_atom_site_refinement_flags_occupancy
_atom_site_disorder_assembly
_atom_site_disorder_group
O1 O 0.2771(2) 0.42510(11) 0.62332(11) 0.0536(5) Uani 1 1 d . . . . .
O2 O 0.0372(3) 0.34151(14) 0.57469(13) 0.0740(6) Uani 1 1 d . . . . .
C1 C 0.5999(4) 0.42015(16) 0.69588(16) 0.0537(7) Uani 1 1 d . . . . .
H1 H 0.747138 0.416322 0.686473 0.064 Uiso 1 1 calc R . . . .
C2 C 0.4978(4) 0.43705(16) 0.61433(16) 0.0497(6) Uani 1 1 d . . . . .
C3 C 0.5522(4) 0.37093(16) 0.55617(17) 0.0549(7) Uani 1 1 d . . . . .
H3 H 0.683532 0.360728 0.537757 0.066 Uiso 1 1 calc R . . . .
C4 C 0.3895(5) 0.32916(17) 0.53455(17) 0.0582(7) Uani 1 1 d . . . . .
H4 H 0.387214 0.285805 0.498402 0.070 Uiso 1 1 calc R . . . .
C5 C 0.2148(5) 0.36190(17) 0.57638(17) 0.0563(7) Uani 1 1 d . . . . .
C6 C 0.5340(4) 0.52439(16) 0.58221(16) 0.0549(7) Uani 1 1 d . . . . .
H6 H 0.485994 0.563215 0.622695 0.066 Uiso 1 1 calc R . . . .
C7 C 0.4118(5) 0.54140(19) 0.50623(19) 0.0749(9) Uani 1 1 d . . . . .
H7A H 0.454307 0.503149 0.465146 0.090 Uiso 1 1 calc R . . . .
H7B H 0.267984 0.532186 0.516517 0.090 Uiso 1 1 calc R . . . .
C8 C 0.4425(7) 0.6294(2) 0.4770(2) 0.0980(13) Uani 1 1 d . . . . .
H8A H 0.366839 0.637403 0.428162 0.118 Uiso 1 1 calc R . . . .
H8B H 0.389484 0.667662 0.516214 0.118 Uiso 1 1 calc R . . . .
C9 C 0.6635(7) 0.6474(2) 0.4627(2) 0.0989(14) Uani 1 1 d . . . . .
H9A H 0.679323 0.704693 0.447210 0.119 Uiso 1 1 calc R . . . .
H9B H 0.713110 0.613178 0.419618 0.119 Uiso 1 1 calc R . . . .
C10 C 0.7892(6) 0.6307(2) 0.5373(2) 0.0925(12) Uani 1 1 d . . . . .
H10A H 0.932512 0.639437 0.525702 0.111 Uiso 1 1 calc R . . . .
H10B H 0.749672 0.669310 0.578522 0.111 Uiso 1 1 calc R . . . .
C11 C 0.7586(5) 0.54335(19) 0.5670(2) 0.0722(9) Uani 1 1 d . . . . .
H11A H 0.834907 0.535810 0.615825 0.087 Uiso 1 1 calc R . . . .
H11B H 0.811664 0.504869 0.528058 0.087 Uiso 1 1 calc R . . . .
C12 C 0.5335(5) 0.33908(18) 0.73040(18) 0.0693(8) Uani 1 1 d . . . . .
H12 H 0.393622 0.330377 0.734411 0.083 Uiso 1 1 calc R . . . .
C13 C 0.6533(6) 0.27841(19) 0.75586(19) 0.0753(9) Uani 1 1 d . . . . .
H13 H 0.587489 0.232477 0.776811 0.090 Uiso 1 1 calc R . . . .
C14 C 0.8699(6) 0.2754(2) 0.7549(2) 0.0839(10) Uani 1 1 d . . . . .
H14 H 0.940283 0.319383 0.732327 0.101 Uiso 1 1 calc R . . . .
C15 C 0.9769(7) 0.2133(3) 0.7844(2) 0.1150(15) Uani 1 1 d . . . . .
H15A H 0.910211 0.168538 0.807235 0.138 Uiso 1 1 calc R . . . .
H15B H 1.118624 0.214341 0.782210 0.138 Uiso 1 1 calc R . . . .
C16 C 0.5675(4) 0.48810(17) 0.75668(16) 0.0546(7) Uani 1 1 d . . . . .
C17 C 0.7316(5) 0.5309(2) 0.78672(19) 0.0709(8) Uani 1 1 d . . . . .
H17 H 0.862240 0.518824 0.768584 0.085 Uiso 1 1 calc R . . . .
C18 C 0.7050(7) 0.5917(2) 0.8436(2) 0.0862(11) Uani 1 1 d . . . . .
H18 H 0.817591 0.619916 0.863457 0.103 Uiso 1 1 calc R . . . .
C19 C 0.5153(7) 0.6103(2) 0.87050(19) 0.0857(11) Uani 1 1 d . . . . .
H19 H 0.497822 0.651238 0.908580 0.103 Uiso 1 1 calc R . . . .
C20 C 0.3507(6) 0.5688(2) 0.84154(19) 0.0858(10) Uani 1 1 d . . . . .
H20 H 0.220754 0.581594 0.859960 0.103 Uiso 1 1 calc R . . . .
C21 C 0.3753(5) 0.5079(2) 0.78501(19) 0.0729(9) Uani 1 1 d . . . . .
H21 H 0.261697 0.479935 0.765790 0.087 Uiso 1 1 calc R . . . .

loop_
_atom_site_aniso_label
_atom_site_aniso_U_11
_atom_site_aniso_U_22
_atom_site_aniso_U_33
_atom_site_aniso_U_23
_atom_site_aniso_U_13
_atom_site_aniso_U_12
O1 0.0407(9) 0.0568(11) 0.0634(11) -0.0071(10) -0.0027(8) 0.0017(9)
O2 0.0492(12) 0.0911(15) 0.0815(13) -0.0034(12) -0.0084(11) -0.0121(11)
C1 0.0467(14) 0.0528(15) 0.0615(16) 0.0011(13) -0.0083(12) 0.0012(13)
C2 0.0407(14) 0.0500(15) 0.0584(15) -0.0041(13) -0.0036(12) 0.0025(11)
C3 0.0493(16) 0.0491(15) 0.0664(17) -0.0047(13) 0.0007(13) 0.0066(12)
C4 0.0611(18) 0.0501(16) 0.0633(16) -0.0086(13) -0.0021(15) 0.0013(15)
C5 0.0525(18) 0.0565(17) 0.0601(16) 0.0023(14) -0.0096(14) -0.0022(14)
C6 0.0596(16) 0.0482(15) 0.0570(15) -0.0024(13) -0.0041(13) 0.0017(12)
C7 0.083(2) 0.0641(19) 0.078(2) 0.0091(16) -0.0215(18) -0.0005(17)
C8 0.129(4) 0.068(2) 0.097(3) 0.021(2) -0.033(3) -0.001(2)
C9 0.145(4) 0.070(2) 0.082(2) 0.0150(19) -0.015(3) -0.026(2)
C10 0.109(3) 0.076(2) 0.092(2) 0.014(2) -0.011(2) -0.031(2)
C11 0.072(2) 0.070(2) 0.074(2) 0.0094(16) -0.0038(17) -0.0115(17)
C12 0.0685(19) 0.0595(18) 0.080(2) 0.0090(16) -0.0166(16) -0.0072(16)
C13 0.100(3) 0.0576(19) 0.0680(19) 0.0037(16) -0.0147(18) 0.0048(18)
C14 0.098(3) 0.081(2) 0.072(2) 0.0032(18) -0.003(2) 0.035(2)
C15 0.131(4) 0.113(3) 0.100(3) 0.006(3) -0.013(3) 0.058(3)
C16 0.0579(18) 0.0544(16) 0.0515(14) 0.0054(13) -0.0049(13) -0.0037(13)
C17 0.0663(19) 0.077(2) 0.0693(19) -0.0064(17) -0.0104(16) -0.0078(17)
C18 0.101(3) 0.086(3) 0.072(2) -0.0092(19) -0.012(2) -0.023(2)
C19 0.123(3) 0.079(2) 0.0546(18) -0.0100(17) 0.005(2) -0.010(2)
C20 0.092(3) 0.099(3) 0.066(2) -0.009(2) 0.0211(19) 0.000(2)
C21 0.0652(18) 0.088(2) 0.0660(18) -0.0088(18) 0.0077(16) -0.0090(18)

loop_
_atom_type_symbol
_atom_type_description
_atom_type_scat_dispersion_real
_atom_type_scat_dispersion_imag
_atom_type_scat_source
C C 0.0148 0.0070 'International Tables Vol C Tables 4.2.6.8 and 6.1.1.4'
H H 0.0000 0.0000 'International Tables Vol C Tables 4.2.6.8 and 6.1.1.4'
O O 0.0412 0.0250 'International Tables Vol C Tables 4.2.6.8 and 6.1.1.4'

loop_
_geom_angle_atom_site_label_1
_geom_angle_atom_site_label_2
_geom_angle_atom_site_label_3
_geom_angle
_geom_angle_site_symmetry_1
_geom_angle_site_symmetry_3
_geom_angle_publ_flag
C5 O1 C2 109.7(2) . . ?
C2 C1 H1 107.0 . . ?
C12 C1 H1 107.0 . . ?
C12 C1 C2 111.9(2) . . ?
C12 C1 C16 109.4(2) . . ?
C16 C1 H1 107.0 . . ?
C16 C1 C2 114.1(2) . . ?
O1 C2 C1 108.1(2) . . ?
O1 C2 C3 102.0(2) . . ?
O1 C2 C6 108.1(2) . . ?
C3 C2 C1 110.5(2) . . ?
C3 C2 C6 113.2(2) . . ?
C6 C2 C1 114.1(2) . . ?
C2 C3 H3 124.5 . . ?
C4 C3 C2 110.9(2) . . ?
C4 C3 H3 124.5 . . ?
C3 C4 H4 125.7 . . ?
C3 C4 C5 108.6(2) . . ?
C5 C4 H4 125.7 . . ?
O1 C5 C4 108.8(2) . . ?
O2 C5 O1 120.6(3) . . ?
O2 C5 C4 130.6(3) . . ?
C2 C6 H6 107.3 . . ?
C2 C6 C7 112.3(2) . . ?
C7 C6 H6 107.3 . . ?
C11 C6 C2 113.2(2) . . ?
C11 C6 H6 107.3 . . ?
C11 C6 C7 109.1(3) . . ?
C6 C7 H7A 109.3 . . ?
C6 C7 H7B 109.3 . . ?
H7A C7 H7B 108.0 . . ?
C8 C7 C6 111.6(3) . . ?
C8 C7 H7A 109.3 . . ?
C8 C7 H7B 109.3 . . ?
C7 C8 H8A 109.4 . . ?
C7 C8 H8B 109.4 . . ?
H8A C8 H8B 108.0 . . ?
C9 C8 C7 111.3(3) . . ?
C9 C8 H8A 109.4 . . ?
C9 C8 H8B 109.4 . . ?
C8 C9 H9A 109.5 . . ?
C8 C9 H9B 109.5 . . ?
C8 C9 C10 110.8(3) . . ?
H9A C9 H9B 108.1 . . ?
C10 C9 H9A 109.5 . . ?
C10 C9 H9B 109.5 . . ?
C9 C10 H10A 109.3 . . ?
C9 C10 H10B 109.3 . . ?
H10A C10 H10B 108.0 . . ?
C11 C10 C9 111.5(3) . . ?
C11 C10 H10A 109.3 . . ?
C11 C10 H10B 109.3 . . ?
C6 C11 H11A 109.3 . . ?
C6 C11 H11B 109.3 . . ?
C10 C11 C6 111.8(3) . . ?
C10 C11 H11A 109.3 . . ?
C10 C11 H11B 109.3 . . ?
H11A C11 H11B 107.9 . . ?
C1 C12 H12 116.5 . . ?
C13 C12 C1 127.0(3) . . ?
C13 C12 H12 116.5 . . ?
C12 C13 H13 116.1 . . ?
C12 C13 C14 127.7(3) . . ?
C14 C13 H13 116.1 . . ?
C13 C14 H14 118.3 . . ?
C15 C14 C13 123.4(4) . . ?
C15 C14 H14 118.3 . . ?
C14 C15 H15A 120.0 . . ?
C14 C15 H15B 120.0 . . ?
H15A C15 H15B 120.0 . . ?
C17 C16 C1 120.3(3) . . ?
C17 C16 C21 117.9(3) . . ?
C21 C16 C1 121.8(2) . . ?
C16 C17 H17 119.5 . . ?
C16 C17 C18 121.0(3) . . ?
C18 C17 H17 119.5 . . ?
C17 C18 H18 119.9 . . ?
C19 C18 C17 120.3(3) . . ?
C19 C18 H18 119.9 . . ?
C18 C19 H19 120.1 . . ?
C18 C19 C20 119.8(3) . . ?
C20 C19 H19 120.1 . . ?
C19 C20 H20 119.7 . . ?
C19 C20 C21 120.5(3) . . ?
C21 C20 H20 119.7 . . ?
C16 C21 H21 119.7 . . ?
C20 C21 C16 120.6(3) . . ?
C20 C21 H21 119.7 . . ?

loop_
_geom_bond_atom_site_label_1
_geom_bond_atom_site_label_2
_geom_bond_distance
_geom_bond_site_symmetry_2
_geom_bond_publ_flag
O1 C2 1.467(3) . ?
O1 C5 1.357(3) . ?
O2 C5 1.210(3) . ?
C1 H1 0.9800 . ?
C1 C2 1.553(4) . ?
C1 C12 1.501(4) . ?
C1 C16 1.519(4) . ?
C2 C3 1.495(4) . ?
C2 C6 1.534(4) . ?
C3 H3 0.9300 . ?
C3 C4 1.314(4) . ?
C4 H4 0.9300 . ?
C4 C5 1.445(4) . ?
C6 H6 0.9800 . ?
C6 C7 1.535(4) . ?
C6 C11 1.525(4) . ?
C7 H7A 0.9700 . ?
C7 H7B 0.9700 . ?
C7 C8 1.522(5) . ?
C8 H8A 0.9700 . ?
C8 H8B 0.9700 . ?
C8 C9 1.497(5) . ?
C9 H9A 0.9700 . ?
C9 H9B 0.9700 . ?
C9 C10 1.527(5) . ?
C10 H10A 0.9700 . ?
C10 H10B 0.9700 . ?
C10 C11 1.515(4) . ?
C11 H11A 0.9700 . ?
C11 H11B 0.9700 . ?
C12 H12 0.9300 . ?
C12 C13 1.330(4) . ?
C13 H13 0.9300 . ?
C13 C14 1.421(5) . ?
C14 H14 0.9300 . ?
C14 C15 1.324(5) . ?
C15 H15A 0.9300 . ?
C15 H15B 0.9300 . ?
C16 C17 1.376(4) . ?
C16 C21 1.385(4) . ?
C17 H17 0.9300 . ?
C17 C18 1.386(5) . ?
C18 H18 0.9300 . ?
C18 C19 1.357(5) . ?
C19 H19 0.9300 . ?
C19 C20 1.362(5) . ?
C20 H20 0.9300 . ?
C20 C21 1.381(4) . ?
C21 H21 0.9300 . ?
